data_4102985
loop_
_publ_author_name
'Philip P. Fontaine'
'Brendan L. Yonke'
'Peter Y. Zavalij'
'Lawrence R. Sita'

_publ_section_title
;
 Dinitrogen Complexation and Extent of N\\tbN Activation within the Group
 6 "End-On-Bridged" Dinuclear Complexes,
 {(\h5-C5Me5)M[N(i-Pr)C(Me)N(i-Pr)]}2(\m-\h1:\h1-N2) (M = Mo and W)
;
_journal_name_full 'Journal of the American Chemical Society'
_journal_page_first 12273
_journal_page_last 12285
_journal_paper_doi 10.1021/ja100469f
_journal_volume 132
_journal_year 2010
_chemical_formula_moiety 'C36 H64 Cl2 N6 W2'
_chemical_formula_sum 'C36 H64 Cl2 N6 W2'
_chemical_formula_weight 1019.53
_chemical_name_systematic W-complex
_space_group_IT_number 14
_symmetry_cell_setting monoclinic
_symmetry_space_group_name_Hall '-P 2yn'
_symmetry_space_group_name_H-M 'P 1 21/n 1'
_atom_sites_solution_hydrogens geom
_atom_sites_solution_primary direct
_atom_sites_solution_secondary difmap
_audit_creation_method 'SHELXL-97 & ZCIF'
_cell_angle_alpha 90.00
_cell_angle_beta 92.1530(10)
_cell_angle_gamma 90.00
_cell_formula_units_Z 2
_cell_length_a 9.0568(3)
_cell_length_b 10.9451(4)
_cell_length_c 19.9700(7)
_cell_measurement_reflns_used 15016
_cell_measurement_temperature 150(2)
_cell_measurement_theta_max 28.6
_cell_measurement_theta_min 2.4
_cell_volume 1978.18(12)
_computing_cell_refinement Apex2
_computing_data_collection 'Apex2 (Bruker, 2005)'
_computing_data_reduction Apex2
_computing_molecular_graphics 'XSHEL (Bruker, 2004)'
_computing_publication_material SHELXL-97
_computing_structure_refinement 'SHELXL-97 (Sheldrick, 1997)'
_computing_structure_solution 'SHELXS-97 (Sheldrick, 1990)'
_diffrn_ambient_temperature 150(2)
_diffrn_detector 'CCD area detector'
_diffrn_detector_type 'Bruker Smart Apex II'
_diffrn_measured_fraction_theta_full 0.993
_diffrn_measured_fraction_theta_max 0.993
_diffrn_measurement_details 610,610,610,1200
_diffrn_measurement_device_type 'three-circle diffractometer'
_diffrn_measurement_method '\w and \f scans'
_diffrn_measurement_specimen_support 'glass capillary'
_diffrn_orient_matrix_type standard
_diffrn_orient_matrix_UB_11 0.0104628
_diffrn_orient_matrix_UB_12 0.0879748
_diffrn_orient_matrix_UB_13 0.0128170
_diffrn_orient_matrix_UB_21 -0.1099711
_diffrn_orient_matrix_UB_22 0.0079640
_diffrn_orient_matrix_UB_23 0.0003023
_diffrn_orient_matrix_UB_31 0.0022081
_diffrn_orient_matrix_UB_32 -0.0233308
_diffrn_orient_matrix_UB_33 0.0484423
_diffrn_radiation_monochromator graphite
_diffrn_radiation_source 'fine-focus sealed tube'
_diffrn_radiation_type MoK\a
_diffrn_radiation_wavelength 0.71073
_diffrn_reflns_av_R_equivalents 0.0193
_diffrn_reflns_av_sigmaI/netI 0.0146
_diffrn_reflns_limit_h_max 10
_diffrn_reflns_limit_h_min -11
_diffrn_reflns_limit_k_max 14
_diffrn_reflns_limit_k_min -14
_diffrn_reflns_limit_l_max 25
_diffrn_reflns_limit_l_min -25
_diffrn_reflns_number 23147
_diffrn_reflns_theta_full 27.50
_diffrn_reflns_theta_max 27.50
_diffrn_reflns_theta_min 2.51
_diffrn_source_current 30
_diffrn_source_voltage 50
_diffrn_standards_decay_% 0
_exptl_absorpt_coefficient_mu 5.978
_exptl_absorpt_correction_T_max 0.639
_exptl_absorpt_correction_T_min 0.326
_exptl_absorpt_correction_type multi-scan
_exptl_absorpt_process_details 'SADABS (Sheldrick, 1996)'
_exptl_crystal_colour black
_exptl_crystal_density_diffrn 1.712
_exptl_crystal_density_method not-measured
_exptl_crystal_description plate
_exptl_crystal_F_000 1008
_exptl_crystal_id
;
;
_exptl_crystal_size_max 0.19
_exptl_crystal_size_mid 0.15
_exptl_crystal_size_min 0.075
_refine_diff_density_max 1.065
_refine_diff_density_min -0.380
_refine_diff_density_rms 0.079
_refine_ls_extinction_method none
_refine_ls_goodness_of_fit_ref 1.000
_refine_ls_hydrogen_treatment constr
_refine_ls_matrix_type full
_refine_ls_number_parameters 218
_refine_ls_number_reflns 4522
_refine_ls_number_restraints 0
_refine_ls_restrained_S_all 1.000
_refine_ls_R_factor_all 0.0182
_refine_ls_R_factor_gt 0.0152
_refine_ls_shift/su_max 0.001
_refine_ls_shift/su_mean 0.000
_refine_ls_structure_factor_coef Fsqd
_refine_ls_weighting_details 'w=1/[\s^2^(Fo^2^)+(0.02P)^2^+1.683P], P=(max(Fo^2^,0)+2Fc^2^)/3'
_refine_ls_weighting_scheme calc
_refine_ls_wR_factor_gt 0.0366
_refine_ls_wR_factor_ref 0.0374
_reflns_number_gt 4127
_reflns_number_total 4522
_reflns_threshold_expression >2sigma(I)
_cod_data_source_file ja100469f_si_008.cif
_cod_data_source_block cmpd_meso_12
_cod_original_sg_symbol_H-M 'P 21/n'
_cod_database_code 4102985

loop_
_symmetry_equiv_pos_as_xyz
'x, y, z'
'-x+1/2, y+1/2, -z+1/2'
'-x, -y, -z'
'x-1/2, -y-1/2, z-1/2'

loop_
_atom_site_label
_atom_site_type_symbol
_atom_site_fract_x
_atom_site_fract_y
_atom_site_fract_z
_atom_site_U_iso_or_equiv
_atom_site_adp_type
_atom_site_occupancy
_atom_site_symmetry_multiplicity
_atom_site_calc_flag
_atom_site_refinement_flags
W1 W 0.446072(9) 0.910270(7) 0.111091(4) 0.01660(3) Uani 1 1 d .
Cl1 Cl 0.71621(6) 0.92041(5) 0.12725(3) 0.02716(12) Uani 1 1 d .
N1 N 0.4855(2) 0.97175(16) 0.02442(9) 0.0200(4) Uani 1 1 d .
C10 C 0.3613(3) 0.6869(2) 0.08459(11) 0.0228(4) Uani 1 1 d .
C11 C 0.3248(3) 0.5566(2) 0.06610(14) 0.0359(6) Uani 1 1 d .
H11A H 0.4165 0.5110 0.0600 0.054 Uiso 1 1 calc R
H11B H 0.2646 0.5552 0.0243 0.054 Uiso 1 1 calc R
H11C H 0.2696 0.5189 0.1020 0.054 Uiso 1 1 calc R
N11 N 0.2906(2) 0.78620(17) 0.06357(9) 0.0217(4) Uani 1 1 d .
C12 C 0.1802(3) 0.7925(2) 0.00758(12) 0.0270(5) Uani 1 1 d .
H12 H 0.1504 0.8804 0.0041 0.032 Uiso 1 1 calc R
C13 C 0.2448(3) 0.7607(3) -0.05964(12) 0.0357(6) Uani 1 1 d .
H13A H 0.3310 0.8124 -0.0669 0.054 Uiso 1 1 calc R
H13B H 0.1701 0.7745 -0.0956 0.054 Uiso 1 1 calc R
H13C H 0.2748 0.6746 -0.0595 0.054 Uiso 1 1 calc R
C14 C 0.0381(3) 0.7220(3) 0.02098(15) 0.0411(6) Uani 1 1 d .
H14A H -0.0380 0.7431 -0.0132 0.062 Uiso 1 1 calc R
H14B H 0.0037 0.7438 0.0653 0.062 Uiso 1 1 calc R
H14C H 0.0579 0.6341 0.0194 0.062 Uiso 1 1 calc R
N12 N 0.4732(2) 0.72215(17) 0.12647(9) 0.0218(4) Uani 1 1 d .
C15 C 0.5835(3) 0.6446(2) 0.16122(12) 0.0263(5) Uani 1 1 d .
H15 H 0.6420 0.6997 0.1921 0.032 Uiso 1 1 calc R
C16 C 0.6928(3) 0.5921(3) 0.11259(15) 0.0399(6) Uani 1 1 d .
H16A H 0.6428 0.5310 0.0839 0.060 Uiso 1 1 calc R
H16B H 0.7751 0.5536 0.1379 0.060 Uiso 1 1 calc R
H16C H 0.7305 0.6579 0.0847 0.060 Uiso 1 1 calc R
C17 C 0.5173(3) 0.5470(3) 0.20527(14) 0.0397(6) Uani 1 1 d .
H17A H 0.4392 0.5832 0.2315 0.060 Uiso 1 1 calc R
H17B H 0.5946 0.5134 0.2356 0.060 Uiso 1 1 calc R
H17C H 0.4755 0.4814 0.1770 0.060 Uiso 1 1 calc R
C20 C 0.2796(3) 0.9217(2) 0.19123(12) 0.0256(5) Uani 1 1 d .
C21 C 0.4197(3) 0.9554(2) 0.22217(11) 0.0250(5) Uani 1 1 d .
C22 C 0.4628(3) 1.0698(2) 0.19407(11) 0.0239(5) Uani 1 1 d .
C23 C 0.3545(3) 1.1051(2) 0.14499(11) 0.0233(5) Uani 1 1 d .
C24 C 0.2412(3) 1.0150(2) 0.14218(11) 0.0243(5) Uani 1 1 d .
C25 C 0.1826(3) 0.8174(2) 0.21126(13) 0.0341(6) Uani 1 1 d .
H25A H 0.1654 0.8225 0.2593 0.051 Uiso 1 1 calc R
H25B H 0.2313 0.7398 0.2015 0.051 Uiso 1 1 calc R
H25C H 0.0879 0.8220 0.1860 0.051 Uiso 1 1 calc R
C26 C 0.4986(3) 0.8911(2) 0.27941(12) 0.0356(6) Uani 1 1 d .
H26A H 0.6055 0.8951 0.2737 0.053 Uiso 1 1 calc R
H26B H 0.4673 0.8054 0.2803 0.053 Uiso 1 1 calc R
H26C H 0.4746 0.9306 0.3216 0.053 Uiso 1 1 calc R
C27 C 0.5948(3) 1.1428(2) 0.21688(13) 0.0313(5) Uani 1 1 d .
H27A H 0.5838 1.1684 0.2634 0.047 Uiso 1 1 calc R
H27B H 0.6032 1.2151 0.1883 0.047 Uiso 1 1 calc R
H27C H 0.6840 1.0926 0.2138 0.047 Uiso 1 1 calc R
C28 C 0.3516(3) 1.2189(2) 0.10286(13) 0.0323(5) Uani 1 1 d .
H28A H 0.3400 1.1966 0.0554 0.048 Uiso 1 1 calc R
H28B H 0.4443 1.2639 0.1104 0.048 Uiso 1 1 calc R
H28C H 0.2685 1.2705 0.1153 0.048 Uiso 1 1 calc R
C29 C 0.0955(3) 1.0293(3) 0.10516(14) 0.0347(6) Uani 1 1 d .
H29A H 0.0339 1.0870 0.1291 0.052 Uiso 1 1 calc R
H29B H 0.0457 0.9499 0.1021 0.052 Uiso 1 1 calc R
H29C H 0.1115 1.0603 0.0600 0.052 Uiso 1 1 calc R

loop_
_atom_site_aniso_label
_atom_site_aniso_U_11
_atom_site_aniso_U_22
_atom_site_aniso_U_33
_atom_site_aniso_U_23
_atom_site_aniso_U_13
_atom_site_aniso_U_12
W1 0.01700(5) 0.01681(5) 0.01617(5) 0.00151(3) 0.00320(3) 0.00043(3)
Cl1 0.0186(3) 0.0279(3) 0.0351(3) -0.0015(2) 0.0030(2) -0.0006(2)
N1 0.0221(10) 0.0184(9) 0.0195(8) -0.0003(6) 0.0033(7) 0.0003(7)
C10 0.0246(12) 0.0212(10) 0.0227(10) 0.0005(8) 0.0038(8) -0.0046(9)
C11 0.0457(17) 0.0224(12) 0.0389(14) -0.0014(10) -0.0082(12) -0.0030(11)
N11 0.0212(10) 0.0224(9) 0.0214(9) 0.0038(7) -0.0001(7) -0.0003(7)
C12 0.0232(12) 0.0286(12) 0.0288(12) 0.0003(9) -0.0052(9) 0.0001(9)
C13 0.0434(16) 0.0364(14) 0.0268(12) -0.0012(10) -0.0044(11) 0.0011(12)
C14 0.0279(14) 0.0460(16) 0.0489(16) 0.0061(13) -0.0064(11) -0.0061(12)
N12 0.0224(10) 0.0197(9) 0.0231(9) 0.0035(7) -0.0001(7) 0.0002(8)
C15 0.0295(13) 0.0222(11) 0.0269(12) 0.0052(9) -0.0047(9) 0.0033(10)
C16 0.0381(16) 0.0389(15) 0.0424(15) -0.0031(11) -0.0028(12) 0.0144(12)
C17 0.0493(18) 0.0307(13) 0.0384(14) 0.0158(11) -0.0068(12) -0.0072(13)
C20 0.0248(12) 0.0279(12) 0.0247(11) 0.0000(9) 0.0095(9) 0.0023(9)
C21 0.0282(12) 0.0279(11) 0.0193(10) -0.0009(9) 0.0040(9) 0.0034(10)
C22 0.0251(12) 0.0244(11) 0.0223(11) -0.0056(8) 0.0033(8) 0.0024(9)
C23 0.0255(12) 0.0204(11) 0.0244(11) -0.0023(8) 0.0059(9) 0.0044(9)
C24 0.0214(12) 0.0257(11) 0.0260(11) -0.0012(9) 0.0049(9) 0.0046(9)
C25 0.0344(15) 0.0363(14) 0.0329(13) 0.0034(11) 0.0172(11) -0.0068(11)
C26 0.0491(17) 0.0380(14) 0.0194(11) 0.0031(10) -0.0026(10) 0.0039(12)
C27 0.0300(14) 0.0310(13) 0.0328(13) -0.0099(10) -0.0017(10) -0.0013(11)
C28 0.0381(15) 0.0223(11) 0.0366(13) 0.0014(10) 0.0035(11) 0.0069(11)
C29 0.0233(13) 0.0377(14) 0.0432(14) -0.0035(11) 0.0014(10) 0.0074(11)

loop_
_atom_type_symbol
_atom_type_description
_atom_type_scat_dispersion_real
_atom_type_scat_dispersion_imag
_atom_type_scat_source
C C 0.0033 0.0016 'International Tables Vol C Tables 4.2.6.8 and 6.1.1.4'
H H 0.0000 0.0000 'International Tables Vol C Tables 4.2.6.8 and 6.1.1.4'
N N 0.0061 0.0033 'International Tables Vol C Tables 4.2.6.8 and 6.1.1.4'
Cl Cl 0.1484 0.1585 'International Tables Vol C Tables 4.2.6.8 and 6.1.1.4'
W W -0.8490 6.8722 'International Tables Vol C Tables 4.2.6.8 and 6.1.1.4'

loop_
_geom_angle_atom_site_label_1
_geom_angle_atom_site_label_2
_geom_angle_atom_site_label_3
_geom_angle
_geom_angle_site_symmetry_1
N1 W1 N12 117.12(7) .
N1 W1 N11 87.94(7) .
N12 W1 N11 61.01(7) .
N1 W1 C20 141.55(8) .
N12 W1 C20 91.64(8) .
N11 W1 C20 84.47(8) .
N1 W1 C24 104.58(8) .
N12 W1 C24 123.00(8) .
N11 W1 C24 84.93(8) .
C20 W1 C24 37.26(8) .
N1 W1 C21 146.43(8) .
N12 W1 C21 94.92(8) .
N11 W1 C21 118.19(8) .
C20 W1 C21 36.95(9) .
C24 W1 C21 60.96(8) .
N1 W1 C23 91.20(8) .
N12 W1 C23 150.89(7) .
N11 W1 C23 117.32(8) .
C20 W1 C23 59.96(8) .
C24 W1 C23 35.30(8) .
C21 W1 C23 59.02(8) .
N1 W1 C22 111.13(8) .
N12 W1 C22 127.42(7) .
N11 W1 C22 141.68(8) .
C20 W1 C22 59.67(8) .
C24 W1 C22 58.70(8) .
C21 W1 C22 35.36(8) .
C23 W1 C22 34.25(8) .
N1 W1 Cl1 83.32(6) .
N12 W1 Cl1 85.10(5) .
N11 W1 Cl1 135.91(5) .
C20 W1 Cl1 126.59(7) .
C24 W1 Cl1 139.07(6) .
C21 W1 Cl1 90.14(6) .
C23 W1 Cl1 106.03(6) .
C22 W1 Cl1 80.81(6) .
N1 N1 W1 169.0(2) 3_675
N11 C10 N12 107.81(19) .
N11 C10 C11 127.0(2) .
N12 C10 C11 125.2(2) .
C10 C11 H11A 109.5 .
C10 C11 H11B 109.5 .
H11A C11 H11B 109.5 .
C10 C11 H11C 109.5 .
H11A C11 H11C 109.5 .
H11B C11 H11C 109.5 .
C10 N11 C12 125.90(19) .
C10 N11 W1 94.46(14) .
C12 N11 W1 136.02(15) .
N11 C12 C13 112.6(2) .
N11 C12 C14 113.2(2) .
C13 C12 C14 113.0(2) .
N11 C12 H12 105.7 .
C13 C12 H12 105.7 .
C14 C12 H12 105.7 .
C12 C13 H13A 109.5 .
C12 C13 H13B 109.5 .
H13A C13 H13B 109.5 .
C12 C13 H13C 109.5 .
H13A C13 H13C 109.5 .
H13B C13 H13C 109.5 .
C12 C14 H14A 109.5 .
C12 C14 H14B 109.5 .
H14A C14 H14B 109.5 .
C12 C14 H14C 109.5 .
H14A C14 H14C 109.5 .
H14B C14 H14C 109.5 .
C10 N12 C15 127.75(19) .
C10 N12 W1 96.28(14) .
C15 N12 W1 135.44(15) .
N12 C15 C17 113.8(2) .
N12 C15 C16 111.34(19) .
C17 C15 C16 112.5(2) .
N12 C15 H15 106.2 .
C17 C15 H15 106.2 .
C16 C15 H15 106.2 .
C15 C16 H16A 109.5 .
C15 C16 H16B 109.5 .
H16A C16 H16B 109.5 .
C15 C16 H16C 109.5 .
H16A C16 H16C 109.5 .
H16B C16 H16C 109.5 .
C15 C17 H17A 109.5 .
C15 C17 H17B 109.5 .
H17A C17 H17B 109.5 .
C15 C17 H17C 109.5 .
H17A C17 H17C 109.5 .
H17B C17 H17C 109.5 .
C21 C20 C24 107.2(2) .
C21 C20 C25 126.5(2) .
C24 C20 C25 126.0(2) .
C21 C20 W1 73.43(13) .
C24 C20 W1 73.00(13) .
C25 C20 W1 124.21(16) .
C22 C21 C20 107.7(2) .
C22 C21 C26 125.4(2) .
C20 C21 C26 126.5(2) .
C22 C21 W1 76.68(13) .
C20 C21 W1 69.61(12) .
C26 C21 W1 124.88(17) .
C23 C22 C21 108.6(2) .
C23 C22 C27 126.2(2) .
C21 C22 C27 125.1(2) .
C23 C22 W1 72.37(12) .
C21 C22 W1 67.96(12) .
C27 C22 W1 128.77(16) .
C22 C23 C24 108.5(2) .
C22 C23 C28 127.7(2) .
C24 C23 C28 123.7(2) .
C22 C23 W1 73.38(12) .
C24 C23 W1 68.19(12) .
C28 C23 W1 125.37(16) .
C23 C24 C20 107.9(2) .
C23 C24 C29 124.6(2) .
C20 C24 C29 126.4(2) .
C23 C24 W1 76.51(13) .
C20 C24 W1 69.74(13) .
C29 C24 W1 128.88(16) .
C20 C25 H25A 109.5 .
C20 C25 H25B 109.5 .
H25A C25 H25B 109.5 .
C20 C25 H25C 109.5 .
H25A C25 H25C 109.5 .
H25B C25 H25C 109.5 .
C21 C26 H26A 109.5 .
C21 C26 H26B 109.5 .
H26A C26 H26B 109.5 .
C21 C26 H26C 109.5 .
H26A C26 H26C 109.5 .
H26B C26 H26C 109.5 .
C22 C27 H27A 109.5 .
C22 C27 H27B 109.5 .
H27A C27 H27B 109.5 .
C22 C27 H27C 109.5 .
H27A C27 H27C 109.5 .
H27B C27 H27C 109.5 .
C23 C28 H28A 109.5 .
C23 C28 H28B 109.5 .
H28A C28 H28B 109.5 .
C23 C28 H28C 109.5 .
H28A C28 H28C 109.5 .
H28B C28 H28C 109.5 .
C24 C29 H29A 109.5 .
C24 C29 H29B 109.5 .
H29A C29 H29B 109.5 .
C24 C29 H29C 109.5 .
H29A C29 H29C 109.5 .
H29B C29 H29C 109.5 .

loop_
_geom_bond_atom_site_label_1
_geom_bond_atom_site_label_2
_geom_bond_distance
_geom_bond_site_symmetry_2
W1 N1 1.9032(17) .
W1 N12 2.0949(19) .
W1 N11 2.1511(18) .
W1 C20 2.243(2) .
W1 C24 2.287(2) .
W1 C21 2.294(2) .
W1 C23 2.395(2) .
W1 C22 2.408(2) .
W1 Cl1 2.4582(6) .
N1 N1 1.192(3) 3_675
C10 N11 1.322(3) .
C10 N12 1.346(3) .
C10 C11 1.506(3) .
C11 H11A 0.9800 .
C11 H11B 0.9800 .
C11 H11C 0.9800 .
N11 C12 1.474(3) .
C12 C13 1.525(3) .
C12 C14 1.532(4) .
C12 H12 1.0000 .
C13 H13A 0.9800 .
C13 H13B 0.9800 .
C13 H13C 0.9800 .
C14 H14A 0.9800 .
C14 H14B 0.9800 .
C14 H14C 0.9800 .
N12 C15 1.466(3) .
C15 C17 1.522(3) .
C15 C16 1.525(4) .
C15 H15 1.0000 .
C16 H16A 0.9800 .
C16 H16B 0.9800 .
C16 H16C 0.9800 .
C17 H17A 0.9800 .
C17 H17B 0.9800 .
C17 H17C 0.9800 .
C20 C21 1.439(3) .
C20 C24 1.448(3) .
C20 C25 1.504(3) .
C21 C22 1.432(3) .
C21 C26 1.501(3) .
C22 C23 1.414(3) .
C22 C27 1.495(3) .
C23 C24 1.423(3) .
C23 C28 1.503(3) .
C24 C29 1.496(3) .
C25 H25A 0.9800 .
C25 H25B 0.9800 .
C25 H25C 0.9800 .
C26 H26A 0.9800 .
C26 H26B 0.9800 .
C26 H26C 0.9800 .
C27 H27A 0.9800 .
C27 H27B 0.9800 .
C27 H27C 0.9800 .
C28 H28A 0.9800 .
C28 H28B 0.9800 .
C28 H28C 0.9800 .
C29 H29A 0.9800 .
C29 H29B 0.9800 .
C29 H29C 0.9800 .

loop_
_geom_torsion_atom_site_label_1
_geom_torsion_atom_site_label_2
_geom_torsion_atom_site_label_3
_geom_torsion_atom_site_label_4
_geom_torsion
_geom_torsion_site_symmetry_4
N12 W1 N1 N1 -155.5(12) 3_675
N11 W1 N1 N1 148.8(12) 3_675
C20 W1 N1 N1 70.3(13) 3_675
C24 W1 N1 N1 64.6(12) 3_675
C21 W1 N1 N1 5.6(13) 3_675
C23 W1 N1 N1 31.5(12) 3_675
C22 W1 N1 N1 2.9(13) 3_675
Cl1 W1 N1 N1 -74.5(12) 3_675
N12 C10 N11 C12 167.3(2) .
C11 C10 N11 C12 -13.1(4) .
N12 C10 N11 W1 5.98(18) .
C11 C10 N11 W1 -174.4(2) .
N1 W1 N11 C10 118.60(14) .
N12 W1 N11 C10 -4.18(13) .
C20 W1 N11 C10 -99.14(14) .
C24 W1 N11 C10 -136.56(14) .
C21 W1 N11 C10 -83.47(15) .
C23 W1 N11 C10 -151.10(13) .
C22 W1 N11 C10 -118.97(15) .
Cl1 W1 N11 C10 40.40(16) .
N1 W1 N11 C12 -39.5(2) .
N12 W1 N11 C12 -162.3(2) .
C20 W1 N11 C12 102.8(2) .
C24 W1 N11 C12 65.3(2) .
C21 W1 N11 C12 118.4(2) .
C23 W1 N11 C12 50.8(2) .
C22 W1 N11 C12 82.9(2) .
Cl1 W1 N11 C12 -117.7(2) .
C10 N11 C12 C13 -63.6(3) .
W1 N11 C12 C13 89.0(3) .
C10 N11 C12 C14 66.2(3) .
W1 N11 C12 C14 -141.2(2) .
N11 C10 N12 C15 -178.8(2) .
C11 C10 N12 C15 1.6(4) .
N11 C10 N12 W1 -6.16(18) .
C11 C10 N12 W1 174.2(2) .
N1 W1 N12 C10 -66.62(15) .
N11 W1 N12 C10 4.11(12) .
C20 W1 N12 C10 86.87(14) .
C24 W1 N12 C10 65.42(16) .
C21 W1 N12 C10 123.75(14) .
C23 W1 N12 C10 98.91(19) .
C22 W1 N12 C10 138.98(13) .
Cl1 W1 N12 C10 -146.54(13) .
N1 W1 N12 C15 105.1(2) .
N11 W1 N12 C15 175.8(2) .
C20 W1 N12 C15 -101.4(2) .
C24 W1 N12 C15 -122.9(2) .
C21 W1 N12 C15 -64.5(2) .
C23 W1 N12 C15 -89.4(3) .
C22 W1 N12 C15 -49.3(2) .
Cl1 W1 N12 C15 25.2(2) .
C10 N12 C15 C17 -57.1(3) .
W1 N12 C15 C17 133.4(2) .
C10 N12 C15 C16 71.4(3) .
W1 N12 C15 C16 -98.2(2) .
N1 W1 C20 C21 -123.69(16) .
N12 W1 C20 C21 96.00(14) .
N11 W1 C20 C21 156.67(14) .
C24 W1 C20 C21 -114.43(19) .
C23 W1 C20 C21 -77.27(14) .
C22 W1 C20 C21 -37.44(13) .
Cl1 W1 C20 C21 10.89(16) .
N1 W1 C20 C24 -9.3(2) .
N12 W1 C20 C24 -149.56(14) .
N11 W1 C20 C24 -88.90(14) .
C21 W1 C20 C24 114.43(19) .
C23 W1 C20 C24 37.17(13) .
C22 W1 C20 C24 77.00(14) .
Cl1 W1 C20 C24 125.32(12) .
N1 W1 C20 C25 113.1(2) .
N12 W1 C20 C25 -27.2(2) .
N11 W1 C20 C25 33.4(2) .
C24 W1 C20 C25 122.3(3) .
C21 W1 C20 C25 -123.2(3) .
C23 W1 C20 C25 159.5(2) .
C22 W1 C20 C25 -160.7(2) .
Cl1 W1 C20 C25 -112.4(2) .
C24 C20 C21 C22 2.2(2) .
C25 C20 C21 C22 -171.5(2) .
W1 C20 C21 C22 67.86(15) .
C24 C20 C21 C26 175.3(2) .
C25 C20 C21 C26 1.7(4) .
W1 C20 C21 C26 -118.9(2) .
C24 C20 C21 W1 -65.71(15) .
C25 C20 C21 W1 120.6(2) .
N1 W1 C21 C22 -4.3(2) .
N12 W1 C21 C22 158.86(14) .
N11 W1 C21 C22 -141.52(13) .
C20 W1 C21 C22 -115.0(2) .
C24 W1 C21 C22 -75.86(15) .
C23 W1 C21 C22 -34.93(13) .
Cl1 W1 C21 C22 73.77(13) .
N1 W1 C21 C20 110.66(17) .
N12 W1 C21 C20 -86.18(14) .
N11 W1 C21 C20 -26.57(16) .
C24 W1 C21 C20 39.09(13) .
C23 W1 C21 C20 80.03(14) .
C22 W1 C21 C20 115.0(2) .
Cl1 W1 C21 C20 -171.27(13) .
N1 W1 C21 C26 -128.4(2) .
N12 W1 C21 C26 34.7(2) .
N11 W1 C21 C26 94.3(2) .
C20 W1 C21 C26 120.9(3) .
C24 W1 C21 C26 160.0(2) .
C23 W1 C21 C26 -159.1(3) .
C22 W1 C21 C26 -124.1(3) .
Cl1 W1 C21 C26 -50.4(2) .
C20 C21 C22 C23 -1.9(2) .
C26 C21 C22 C23 -175.2(2) .
W1 C21 C22 C23 61.27(16) .
C20 C21 C22 C27 174.1(2) .
C26 C21 C22 C27 0.8(4) .
W1 C21 C22 C27 -122.8(2) .
C20 C21 C22 W1 -63.16(15) .
C26 C21 C22 W1 123.6(2) .
N1 W1 C22 C23 58.17(15) .
N12 W1 C22 C23 -146.18(13) .
N11 W1 C22 C23 -57.10(18) .
C20 W1 C22 C23 -80.13(15) .
C24 W1 C22 C23 -36.47(13) .
C21 W1 C22 C23 -119.3(2) .
Cl1 W1 C22 C23 137.28(13) .
N1 W1 C22 C21 177.46(13) .
N12 W1 C22 C21 -26.90(17) .
N11 W1 C22 C21 62.19(18) .
C20 W1 C22 C21 39.16(14) .
C24 W1 C22 C21 82.82(15) .
C23 W1 C22 C21 119.3(2) .
Cl1 W1 C22 C21 -103.43(13) .
N1 W1 C22 C27 -64.5(2) .
N12 W1 C22 C27 91.1(2) .
N11 W1 C22 C27 -179.79(18) .
C20 W1 C22 C27 157.2(2) .
C24 W1 C22 C27 -159.2(2) .
C21 W1 C22 C27 118.0(3) .
C23 W1 C22 C27 -122.7(3) .
Cl1 W1 C22 C27 14.6(2) .
C21 C22 C23 C24 0.9(2) .
C27 C22 C23 C24 -175.0(2) .
W1 C22 C23 C24 59.40(15) .
C21 C22 C23 C28 179.3(2) .
C27 C22 C23 C28 3.4(4) .
W1 C22 C23 C28 -122.2(2) .
C21 C22 C23 W1 -58.52(15) .
C27 C22 C23 W1 125.6(2) .
N1 W1 C23 C22 -127.56(14) .
N12 W1 C23 C22 65.3(2) .
N11 W1 C23 C22 144.13(13) .
C20 W1 C23 C22 79.22(15) .
C24 W1 C23 C22 118.49(19) .
C21 W1 C23 C22 36.07(14) .
Cl1 W1 C23 C22 -44.17(14) .
N1 W1 C23 C24 113.95(14) .
N12 W1 C23 C24 -53.2(2) .
N11 W1 C23 C24 25.64(15) .
C20 W1 C23 C24 -39.27(13) .
C21 W1 C23 C24 -82.42(15) .
C22 W1 C23 C24 -118.49(19) .
Cl1 W1 C23 C24 -162.66(12) .
N1 W1 C23 C28 -2.7(2) .
N12 W1 C23 C28 -169.88(18) .
N11 W1 C23 C28 -91.0(2) .
C20 W1 C23 C28 -155.9(2) .
C24 W1 C23 C28 -116.7(3) .
C21 W1 C23 C28 160.9(2) .
C22 W1 C23 C28 124.8(3) .
Cl1 W1 C23 C28 80.7(2) .
C22 C23 C24 C20 0.5(2) .
C28 C23 C24 C20 -178.0(2) .
W1 C23 C24 C20 63.14(15) .
C22 C23 C24 C29 169.1(2) .
C28 C23 C24 C29 -9.4(4) .
W1 C23 C24 C29 -128.2(2) .
C22 C23 C24 W1 -62.66(16) .
C28 C23 C24 W1 118.9(2) .
C21 C20 C24 C23 -1.6(2) .
C25 C20 C24 C23 172.1(2) .
W1 C20 C24 C23 -67.63(16) .
C21 C20 C24 C29 -170.0(2) .
C25 C20 C24 C29 3.7(4) .
W1 C20 C24 C29 124.0(2) .
C21 C20 C24 W1 66.00(15) .
C25 C20 C24 W1 -120.3(2) .
N1 W1 C24 C23 -70.75(14) .
N12 W1 C24 C23 152.32(12) .
N11 W1 C24 C23 -157.30(14) .
C20 W1 C24 C23 115.18(19) .
C21 W1 C24 C23 76.43(14) .
C22 W1 C24 C23 35.37(13) .
Cl1 W1 C24 C23 25.93(17) .
N1 W1 C24 C20 174.07(13) .
N12 W1 C24 C20 37.14(16) .
N11 W1 C24 C20 87.52(14) .
C21 W1 C24 C20 -38.76(14) .
C23 W1 C24 C20 -115.18(19) .
C22 W1 C24 C20 -79.81(15) .
Cl1 W1 C24 C20 -89.25(15) .
N1 W1 C24 C29 53.1(2) .
N12 W1 C24 C29 -83.8(2) .
N11 W1 C24 C29 -33.4(2) .
C20 W1 C24 C29 -121.0(3) .
C21 W1 C24 C29 -159.7(3) .
C23 W1 C24 C29 123.9(3) .
C22 W1 C24 C29 159.2(3) .
Cl1 W1 C24 C29 149.79(18) .
